data_7216377
loop_
_publ_author_name
'Sekiya, Ryo'
'Yamasaki, Yutaro'
'Tada, Wataru'
'Shio, Hidemi'
'Haino, Takeharu'

_publ_section_title
;
 Guest induced head-to-tail columnar assembly of 5,17-difunctionalized
 calix[4]arene
;
_journal_name_full CrystEngComm
_journal_paper_doi 10.1039/c4ce00667d
_journal_year 2014
_chemical_formula_moiety 'C54 H58 N2 O10, 4(C3 H8 O)'
_chemical_formula_sum 'C66 H90 N2 O14'
_chemical_formula_weight 1135.39
_chemical_name_systematic
;
 ?
;
_space_group_crystal_system monoclinic
_space_group_IT_number 15
_space_group_name_Hall '-C 2yc'
_space_group_name_H-M_alt 'C 1 2/c 1'
_symmetry_space_group_name_Hall '-C 2yc'
_symmetry_space_group_name_H-M 'C 1 2/c 1'
_audit_creation_date 2014-02-18T11:32:43-00:00
_audit_creation_method 'WinGX routine CIF_UPDATE'
_cell_angle_alpha 90
_cell_angle_beta 99.261(4)
_cell_angle_gamma 90
_cell_formula_units_Z 4
_cell_length_a 35.683(11)
_cell_length_b 9.557(3)
_cell_length_c 17.733(6)
_cell_measurement_reflns_used 3911
_cell_measurement_temperature 123(2)
_cell_measurement_theta_max 22.386
_cell_measurement_theta_min 2.208
_cell_volume 5969(3)
_computing_cell_refinement 'Bruker SAINT'
_computing_data_collection 'Bruker APEX2'
_computing_data_reduction 'SHELXS-2013 (Sheldrick, 2013)'
_computing_structure_refinement 'SHELXL-2013 (Sheldrick, 2013)'
_diffrn_ambient_temperature 123(2)
_diffrn_measured_fraction_theta_full 0.73
_diffrn_measured_fraction_theta_max 0.995
_diffrn_measurement_device_type 'Bluker APEX-II CCD'
_diffrn_measurement_method '\f and \w scans'
_diffrn_radiation_monochromator graphite
_diffrn_radiation_probe x-ray
_diffrn_radiation_source 'sealed tube'
_diffrn_radiation_type MoK\a
_diffrn_radiation_wavelength 0.71073
_diffrn_reflns_av_R_equivalents 0.0347
_diffrn_reflns_limit_h_max 32
_diffrn_reflns_limit_h_min -38
_diffrn_reflns_limit_k_max 7
_diffrn_reflns_limit_k_min -10
_diffrn_reflns_limit_l_max 18
_diffrn_reflns_limit_l_min -18
_diffrn_reflns_number 10028
_diffrn_reflns_theta_full 25
_diffrn_reflns_theta_max 22.386
_diffrn_reflns_theta_min 2.208
_exptl_absorpt_coefficient_mu 0.088
_exptl_absorpt_correction_type none
_exptl_crystal_colour colorless
_exptl_crystal_density_diffrn 1.264
_exptl_crystal_description platelet
_exptl_crystal_F_000 2448
_exptl_crystal_size_max 0.21
_exptl_crystal_size_mid 0.15
_exptl_crystal_size_min 0.005
_refine_diff_density_max 0.471
_refine_diff_density_min -0.268
_refine_diff_density_rms 0.038
_refine_ls_extinction_method none
_refine_ls_goodness_of_fit_ref 1.039
_refine_ls_hydrogen_treatment constr
_refine_ls_matrix_type full
_refine_ls_number_parameters 375
_refine_ls_number_reflns 3836
_refine_ls_number_restraints 0
_refine_ls_restrained_S_all 1.039
_refine_ls_R_factor_all 0.0548
_refine_ls_R_factor_gt 0.0403
_refine_ls_shift/su_max 0.000
_refine_ls_shift/su_mean 0.000
_refine_ls_structure_factor_coef Fsqd
_refine_ls_weighting_details
;
 w=1/[\s^2^(Fo^2^)+(0.0406P)^2^+7.5542P]
 where P=(Fo^2^+2Fc^2^)/3
;
_refine_ls_weighting_scheme calc
_refine_ls_wR_factor_gt 0.0937
_refine_ls_wR_factor_ref 0.1008
_reflns_number_gt 3090
_reflns_number_total 3836
_reflns_threshold_expression 'I > 2\s(I)'
_cod_data_source_file c4ce00667d1.cif
_cod_data_source_block nPrOH
_cod_depositor_comments
;
The following automatic conversions were performed:

'_diffrn_radiation_probe' value 'X-ray' changed to 'x-ray' according
to
/usr/data/users/saulius/crontab/automatic-downloads/rss-feeds/RSC/lib/dictionaries/cif_core.dic
dictionary named 'cif_core.dic' version 2.4.2 from 2011-04-26.

Automatic conversion script
Id: cif_fix_values 2281 2013-09-26 08:29:07Z andrius 
;
_cod_database_code 7216377

loop_
_symmetry_equiv_pos_as_xyz
'x, y, z'
'-x, y, -z+1/2'
'x+1/2, y+1/2, z'
'-x+1/2, y+1/2, -z+1/2'
'-x, -y, -z'
'x, -y, z-1/2'
'-x+1/2, -y+1/2, -z'
'x+1/2, -y+1/2, z-1/2'

loop_
_atom_site_label
_atom_site_type_symbol
_atom_site_fract_x
_atom_site_fract_y
_atom_site_fract_z
_atom_site_U_iso_or_equiv
_atom_site_adp_type
_atom_site_occupancy
_atom_site_calc_flag
_atom_site_disorder_assembly
_atom_site_disorder_group
C1 C 0.05022(6) 0.3053(2) 0.09852(12) 0.0202(5) Uani 1 d . .
C2 C 0.06205(6) 0.2574(2) 0.17262(12) 0.0198(5) Uani 1 d . .
C3 C 0.09562(6) 0.3059(2) 0.21618(12) 0.0196(5) Uani 1 d . .
C4 C 0.11913(6) 0.3944(2) 0.18267(12) 0.0203(5) Uani 1 d . .
H4 H 0.1425 0.4252 0.2113 0.024 Uiso 1 calc . .
C5 C 0.10859(6) 0.4378(2) 0.10756(12) 0.0208(5) Uani 1 d . .
C6 C 0.07383(6) 0.3952(2) 0.06672(12) 0.0210(5) Uani 1 d . .
H6 H 0.0662 0.4284 0.0161 0.025 Uiso 1 calc . .
C7 C 0.01045(6) 0.2711(2) 0.05860(12) 0.0221(5) Uani 1 d . .
H7A H 0.0058 0.1693 0.062 0.027 Uiso 1 calc . .
H7B H 0.0078 0.2968 0.0039 0.027 Uiso 1 calc . .
C8 C 0.01840(6) 0.3513(2) 0.40410(11) 0.0196(5) Uani 1 d . .
C9 C 0.01348(6) 0.4922(2) 0.38869(12) 0.0232(6) Uani 1 d . .
H9 H -0.0075 0.5394 0.4041 0.028 Uiso 1 calc . .
C10 C 0.03818(6) 0.5663(2) 0.35151(12) 0.0261(6) Uani 1 d . .
H10 H 0.0349 0.6641 0.3434 0.031 Uiso 1 calc . .
C11 C 0.06778(6) 0.4970(2) 0.32619(12) 0.0239(6) Uani 1 d . .
H11 H 0.0845 0.5476 0.2997 0.029 Uiso 1 calc . .
C12 C 0.07340(6) 0.3553(2) 0.33872(11) 0.0194(5) Uani 1 d . .
C13 C 0.04921(6) 0.2839(2) 0.37984(11) 0.0188(5) Uani 1 d . .
C14 C 0.10321(6) 0.2789(2) 0.30143(12) 0.0210(5) Uani 1 d . .
H14A H 0.1289 0.3128 0.3233 0.025 Uiso 1 calc . .
H14B H 0.102 0.1772 0.3114 0.025 Uiso 1 calc . .
C15 C 0.15967(6) 0.6121(2) 0.09537(13) 0.0220(5) Uani 1 d . .
C16 C 0.17876(6) 0.6881(2) 0.03818(12) 0.0214(5) Uani 1 d . .
C17 C 0.18088(6) 0.6380(2) -0.03508(12) 0.0208(5) Uani 1 d . .
C18 C 0.20065(6) 0.7145(2) -0.08347(12) 0.0220(5) Uani 1 d . .
C19 C 0.21675(6) 0.8411(2) -0.05999(12) 0.0245(6) Uani 1 d . .
H19 H 0.2296 0.8938 -0.0934 0.029 Uiso 1 calc . .
C20 C 0.21426(6) 0.8921(3) 0.01208(13) 0.0266(6) Uani 1 d . .
H20 H 0.2253 0.9797 0.028 0.032 Uiso 1 calc . .
C21 C 0.19572(6) 0.8159(2) 0.06073(13) 0.0245(6) Uani 1 d . .
H21 H 0.1945 0.851 0.1104 0.029 Uiso 1 calc . .
C22 C 0.08356(6) 0.1150(2) 0.45839(12) 0.0243(5) Uani 1 d . .
H22A H 0.0776 0.1639 0.5042 0.029 Uiso 1 calc . .
H22B H 0.1083 0.1502 0.4477 0.029 Uiso 1 calc . .
C23 C 0.08590(6) -0.0400(2) 0.47267(13) 0.0271(6) Uani 1 d . .
H23A H 0.0891 -0.089 0.4249 0.032 Uiso 1 calc . .
H23B H 0.0619 -0.0729 0.4881 0.032 Uiso 1 calc . .
C24 C 0.11899(7) -0.0753(3) 0.53493(15) 0.0412(7) Uani 1 d . .
H24A H 0.1428 -0.0456 0.5189 0.062 Uiso 1 calc . .
H24B H 0.1197 -0.1765 0.5439 0.062 Uiso 1 calc . .
H24C H 0.1159 -0.0265 0.5821 0.062 Uiso 1 calc . .
C25 C 0.04983(7) 0.0290(2) 0.21632(13) 0.0289(6) Uani 1 d . .
H25A H 0.0391 -0.0105 0.2598 0.035 Uiso 1 calc . .
H25B H 0.0778 0.0262 0.2298 0.035 Uiso 1 calc . .
C26 C 0.03790(7) -0.0614(3) 0.14692(13) 0.0306(6) Uani 1 d . .
H26A H 0.047 -0.0186 0.1023 0.037 Uiso 1 calc . .
H26B H 0.0098 -0.0657 0.1358 0.037 Uiso 1 calc . .
C27 C 0.05363(8) -0.2084(3) 0.15849(15) 0.0403(7) Uani 1 d . .
H27A H 0.0814 -0.2044 0.1706 0.06 Uiso 1 calc . .
H27B H 0.0462 -0.2628 0.1117 0.06 Uiso 1 calc . .
H27C H 0.0435 -0.253 0.2007 0.06 Uiso 1 calc . .
N1 N 0.13154(5) 0.5240(2) 0.06790(10) 0.0234(5) Uani 1 d . .
H1 H 0.1265 0.5185 0.0178 0.028 Uiso 1 calc . .
O1 O 0.16980(4) 0.63431(17) 0.16473(8) 0.0292(4) Uani 1 d . .
O2 O 0.16432(4) 0.51360(17) -0.05856(8) 0.0269(4) Uani 1 d . .
H2 H 0.1682 0.4959 -0.103 0.04 Uiso 1 calc . .
O3 O 0.20283(4) 0.65373(17) -0.15222(8) 0.0280(4) Uani 1 d . .
H3 H 0.2188 0.6967 -0.1735 0.042 Uiso 1 calc . .
O4 O 0.03790(4) 0.17193(16) 0.20537(8) 0.0242(4) Uani 1 d . .
O5 O 0.05443(4) 0.14198(15) 0.39428(8) 0.0207(4) Uani 1 d . .
C28 C 0.33217(8) 0.4519(3) 0.22942(15) 0.0450(7) Uani 1 d . .
H28A H 0.3161 0.3856 0.2517 0.067 Uiso 1 calc . .
H28B H 0.3191 0.5421 0.2211 0.067 Uiso 1 calc . .
H28C H 0.3561 0.4645 0.2644 0.067 Uiso 1 calc . .
C29 C 0.34021(8) 0.3954(3) 0.15369(15) 0.0432(7) Uani 1 d . .
H29A H 0.3158 0.3821 0.1192 0.052 Uiso 1 calc . .
H29B H 0.3549 0.4664 0.1301 0.052 Uiso 1 calc . .
C30 C 0.36154(8) 0.2607(3) 0.15914(15) 0.0399(7) Uani 1 d . .
H30A H 0.3687 0.2394 0.1087 0.048 Uiso 1 calc . .
H30B H 0.3852 0.2719 0.1962 0.048 Uiso 1 calc . .
O6 O 0.34086(5) 0.14627(17) 0.18197(9) 0.0320(4) Uani 1 d . .
H6A H 0.3404 0.1514 0.2291 0.048 Uiso 1 calc . .
C31A C 0.22146(15) 0.2957(6) 0.0714(3) 0.0391(6) Uani 0.550(3) d A 1
H31A H 0.2444 0.2623 0.0533 0.059 Uiso 0.550(3) calc A 1
H31B H 0.214 0.3866 0.0481 0.059 Uiso 0.550(3) calc A 1
H31C H 0.2009 0.2282 0.0571 0.059 Uiso 0.550(3) calc A 1
C32A C 0.22951(15) 0.3114(6) 0.1602(3) 0.0391(6) Uani 0.550(3) d A 1
H32A H 0.2488 0.385 0.1746 0.047 Uiso 0.550(3) calc A 1
H32B H 0.206 0.3398 0.1789 0.047 Uiso 0.550(3) calc A 1
C33A C 0.2434(2) 0.1758(8) 0.1961(4) 0.0391(6) Uani 0.550(3) d A 1
H33A H 0.2238 0.1027 0.1829 0.047 Uiso 0.550(3) calc A 1
H33B H 0.2666 0.146 0.1763 0.047 Uiso 0.550(3) calc A 1
O7A O 0.2517(3) 0.1923(9) 0.2773(7) 0.0391(6) Uani 0.550(3) d A 1
H7A1 H 0.2753 0.1985 0.291 0.059 Uiso 0.550(3) calc A 1
C32B C 0.21273(17) 0.2053(7) 0.1536(3) 0.0391(6) Uani 0.450(3) d A 2
H32C H 0.2022 0.1378 0.1134 0.047 Uiso 0.450(3) calc A 2
H32D H 0.1925 0.2279 0.1839 0.047 Uiso 0.450(3) calc A 2
C31B C 0.22415(17) 0.3339(7) 0.1175(4) 0.0391(6) Uani 0.450(3) d A 2
H31D H 0.2301 0.407 0.1564 0.059 Uiso 0.450(3) calc A 2
H31E H 0.2033 0.3653 0.0783 0.059 Uiso 0.450(3) calc A 2
H31F H 0.2466 0.3148 0.094 0.059 Uiso 0.450(3) calc A 2
C33B C 0.2458(3) 0.1394(10) 0.2048(5) 0.0391(6) Uani 0.450(3) d A 2
H33C H 0.2397 0.0409 0.2152 0.047 Uiso 0.450(3) calc A 2
H33D H 0.2684 0.1402 0.1792 0.047 Uiso 0.450(3) calc A 2
O7B O 0.2535(4) 0.2147(11) 0.2745(9) 0.0391(6) Uani 0.450(3) d A 2
H7B1 H 0.2717 0.1771 0.3032 0.059 Uiso 0.450(3) calc A 2

loop_
_atom_site_aniso_label
_atom_site_aniso_U_11
_atom_site_aniso_U_22
_atom_site_aniso_U_33
_atom_site_aniso_U_23
_atom_site_aniso_U_13
_atom_site_aniso_U_12
C1 0.0183(12) 0.0224(14) 0.0209(12) -0.0022(10) 0.0059(10) 0.0017(10)
C2 0.0182(12) 0.0190(13) 0.0239(13) -0.0004(10) 0.0085(10) 0.0003(10)
C3 0.0185(12) 0.0188(13) 0.0223(12) -0.0001(10) 0.0055(10) 0.0033(10)
C4 0.0178(12) 0.0217(13) 0.0217(12) -0.0028(10) 0.0040(9) 0.0012(10)
C5 0.0207(12) 0.0185(13) 0.0250(13) -0.0007(10) 0.0090(10) -0.0006(10)
C6 0.0224(13) 0.0220(14) 0.0193(11) 0.0006(10) 0.0053(10) 0.0013(10)
C7 0.0200(12) 0.0262(14) 0.0203(12) 0.0007(10) 0.0037(9) -0.0024(11)
C8 0.0195(12) 0.0221(14) 0.0162(11) -0.0007(10) -0.0003(9) 0.0000(10)
C9 0.0214(12) 0.0243(15) 0.0236(12) -0.0021(10) 0.0026(10) 0.0035(11)
C10 0.0330(14) 0.0156(13) 0.0288(13) 0.0005(10) 0.0024(11) 0.0013(11)
C11 0.0236(13) 0.0240(15) 0.0243(12) 0.0011(10) 0.0041(10) -0.0044(11)
C12 0.0187(12) 0.0223(14) 0.0161(11) -0.0001(10) -0.0007(9) 0.0001(10)
C13 0.0217(12) 0.0172(13) 0.0159(11) 0.0004(10) -0.0021(9) -0.0005(10)
C14 0.0169(12) 0.0228(14) 0.0227(12) 0.0005(10) 0.0015(9) 0.0004(10)
C15 0.0205(12) 0.0229(14) 0.0235(13) 0.0008(11) 0.0063(10) 0.0009(11)
C16 0.0182(12) 0.0221(14) 0.0235(12) 0.0028(10) 0.0017(9) 0.0003(10)
C17 0.0175(12) 0.0176(13) 0.0261(13) 0.0013(10) 0.0002(9) -0.0002(10)
C18 0.0203(12) 0.0272(15) 0.0183(12) 0.0039(11) 0.0030(10) 0.0024(11)
C19 0.0217(13) 0.0242(15) 0.0279(13) 0.0083(11) 0.0052(10) -0.0009(11)
C20 0.0272(13) 0.0209(14) 0.0312(14) 0.0008(11) 0.0029(11) -0.0024(11)
C21 0.0250(13) 0.0239(14) 0.0251(12) -0.0005(11) 0.0053(10) 0.0010(11)
C22 0.0248(13) 0.0253(14) 0.0224(12) 0.0051(11) 0.0021(10) 0.0005(11)
C23 0.0243(13) 0.0254(14) 0.0322(13) 0.0071(11) 0.0065(10) 0.0006(11)
C24 0.0315(15) 0.0361(17) 0.0544(17) 0.0204(14) 0.0021(13) -0.0004(13)
C25 0.0315(14) 0.0256(15) 0.0288(13) 0.0047(11) 0.0026(11) -0.0073(12)
C26 0.0324(14) 0.0300(15) 0.0287(13) 0.0012(11) 0.0032(11) -0.0064(12)
C27 0.0535(18) 0.0280(16) 0.0367(15) -0.0007(12) -0.0002(13) -0.0091(13)
N1 0.0229(10) 0.0299(12) 0.0176(9) 0.0008(9) 0.0038(8) -0.0053(9)
O1 0.0334(9) 0.0342(10) 0.0207(9) -0.0026(7) 0.0070(7) -0.0101(8)
O2 0.0330(9) 0.0279(10) 0.0215(8) -0.0020(7) 0.0096(7) -0.0080(8)
O3 0.0282(9) 0.0343(10) 0.0237(9) 0.0006(8) 0.0103(7) -0.0076(8)
O4 0.0228(8) 0.0239(10) 0.0268(8) 0.0028(7) 0.0065(7) -0.0043(7)
O5 0.0204(8) 0.0186(9) 0.0227(8) 0.0015(7) 0.0019(6) 0.0006(7)
C28 0.0530(18) 0.0303(17) 0.0555(18) 0.0019(14) 0.0204(14) 0.0052(14)
C29 0.0528(18) 0.0346(17) 0.0468(16) 0.0090(13) 0.0219(14) 0.0074(14)
C30 0.0496(17) 0.0323(17) 0.0401(16) -0.0002(13) 0.0139(13) -0.0046(14)
O6 0.0471(11) 0.0256(10) 0.0255(9) -0.0011(8) 0.0123(8) -0.0076(8)
C31A 0.0379(9) 0.0488(18) 0.0295(10) -0.0052(14) 0.0023(7) 0.0112(11)
C32A 0.0379(9) 0.0488(18) 0.0295(10) -0.0052(14) 0.0023(7) 0.0112(11)
C33A 0.0379(9) 0.0488(18) 0.0295(10) -0.0052(14) 0.0023(7) 0.0112(11)
O7A 0.0379(9) 0.0488(18) 0.0295(10) -0.0052(14) 0.0023(7) 0.0112(11)
C32B 0.0379(9) 0.0488(18) 0.0295(10) -0.0052(14) 0.0023(7) 0.0112(11)
C31B 0.0379(9) 0.0488(18) 0.0295(10) -0.0052(14) 0.0023(7) 0.0112(11)
C33B 0.0379(9) 0.0488(18) 0.0295(10) -0.0052(14) 0.0023(7) 0.0112(11)
O7B 0.0379(9) 0.0488(18) 0.0295(10) -0.0052(14) 0.0023(7) 0.0112(11)

loop_
_atom_type_symbol
_atom_type_description
_atom_type_scat_dispersion_real
_atom_type_scat_dispersion_imag
_atom_type_scat_source
C C 0.0033 0.0016 'International Tables Vol C Tables 4.2.6.8 and 6.1.1.4'
H H 0 0 'International Tables Vol C Tables 4.2.6.8 and 6.1.1.4'
N N 0.0061 0.0033 'International Tables Vol C Tables 4.2.6.8 and 6.1.1.4'
O O 0.0106 0.006 'International Tables Vol C Tables 4.2.6.8 and 6.1.1.4'

loop_
_geom_angle_atom_site_label_1
_geom_angle_atom_site_label_2
_geom_angle_atom_site_label_3
_geom_angle
_geom_angle_site_symmetry_1
_geom_angle_site_symmetry_3
C6 C1 C2 118.45(19) . .
C6 C1 C7 121.91(19) . .
C2 C1 C7 119.28(19) . .
O4 C2 C1 118.46(18) . .
O4 C2 C3 120.11(18) . .
C1 C2 C3 121.1(2) . .
C4 C3 C2 119.26(19) . .
C4 C3 C14 120.48(19) . .
C2 C3 C14 119.69(19) . .
C5 C4 C3 120.2(2) . .
C5 C4 H4 119.9 . .
C3 C4 H4 119.9 . .
C4 C5 C6 119.5(2) . .
C4 C5 N1 123.92(19) . .
C6 C5 N1 116.55(19) . .
C1 C6 C5 121.3(2) . .
C1 C6 H6 119.4 . .
C5 C6 H6 119.4 . .
C1 C7 C8 109.70(17) . 2
C1 C7 H7A 109.7 . .
C8 C7 H7A 109.7 2 .
C1 C7 H7B 109.7 . .
C8 C7 H7B 109.7 2 .
H7A C7 H7B 108.2 . .
C9 C8 C13 118.0(2) . .
C9 C8 C7 120.38(19) . 2
C13 C8 C7 121.5(2) . 2
C10 C9 C8 121.7(2) . .
C10 C9 H9 119.2 . .
C8 C9 H9 119.2 . .
C9 C10 C11 119.4(2) . .
C9 C10 H10 120.3 . .
C11 C10 H10 120.3 . .
C10 C11 C12 121.1(2) . .
C10 C11 H11 119.5 . .
C12 C11 H11 119.5 . .
C11 C12 C13 118.5(2) . .
C11 C12 C14 119.52(19) . .
C13 C12 C14 121.7(2) . .
O5 C13 C12 119.93(19) . .
O5 C13 C8 118.83(18) . .
C12 C13 C8 121.2(2) . .
C3 C14 C12 109.00(17) . .
C3 C14 H14A 109.9 . .
C12 C14 H14A 109.9 . .
C3 C14 H14B 109.9 . .
C12 C14 H14B 109.9 . .
H14A C14 H14B 108.3 . .
O1 C15 N1 123.3(2) . .
O1 C15 C16 119.7(2) . .
N1 C15 C16 117.02(19) . .
C21 C16 C17 118.8(2) . .
C21 C16 C15 117.06(19) . .
C17 C16 C15 124.2(2) . .
O2 C17 C16 119.81(19) . .
O2 C17 C18 120.29(19) . .
C16 C17 C18 119.9(2) . .
O3 C18 C19 124.36(19) . .
O3 C18 C17 115.6(2) . .
C19 C18 C17 120.0(2) . .
C18 C19 C20 120.2(2) . .
C18 C19 H19 119.9 . .
C20 C19 H19 119.9 . .
C21 C20 C19 120.1(2) . .
C21 C20 H20 120 . .
C19 C20 H20 120 . .
C20 C21 C16 120.9(2) . .
C20 C21 H21 119.5 . .
C16 C21 H21 119.5 . .
O5 C22 C23 108.89(18) . .
O5 C22 H22A 109.9 . .
C23 C22 H22A 109.9 . .
O5 C22 H22B 109.9 . .
C23 C22 H22B 109.9 . .
H22A C22 H22B 108.3 . .
C22 C23 C24 110.9(2) . .
C22 C23 H23A 109.5 . .
C24 C23 H23A 109.5 . .
C22 C23 H23B 109.5 . .
C24 C23 H23B 109.5 . .
H23A C23 H23B 108 . .
C23 C24 H24A 109.5 . .
C23 C24 H24B 109.5 . .
H24A C24 H24B 109.5 . .
C23 C24 H24C 109.5 . .
H24A C24 H24C 109.5 . .
H24B C24 H24C 109.5 . .
O4 C25 C26 113.35(18) . .
O4 C25 H25A 108.9 . .
C26 C25 H25A 108.9 . .
O4 C25 H25B 108.9 . .
C26 C25 H25B 108.9 . .
H25A C25 H25B 107.7 . .
C25 C26 C27 111.8(2) . .
C25 C26 H26A 109.3 . .
C27 C26 H26A 109.3 . .
C25 C26 H26B 109.3 . .
C27 C26 H26B 109.3 . .
H26A C26 H26B 107.9 . .
C26 C27 H27A 109.5 . .
C26 C27 H27B 109.5 . .
H27A C27 H27B 109.5 . .
C26 C27 H27C 109.5 . .
H27A C27 H27C 109.5 . .
H27B C27 H27C 109.5 . .
C15 N1 C5 129.81(18) . .
C15 N1 H1 115.1 . .
C5 N1 H1 115.1 . .
C17 O2 H2 109.5 . .
C18 O3 H3 109.5 . .
C2 O4 C25 115.35(17) . .
C13 O5 C22 112.35(16) . .
C29 C28 H28A 109.5 . .
C29 C28 H28B 109.5 . .
H28A C28 H28B 109.5 . .
C29 C28 H28C 109.5 . .
H28A C28 H28C 109.5 . .
H28B C28 H28C 109.5 . .
C30 C29 C28 114.6(2) . .
C30 C29 H29A 108.6 . .
C28 C29 H29A 108.6 . .
C30 C29 H29B 108.6 . .
C28 C29 H29B 108.6 . .
H29A C29 H29B 107.6 . .
O6 C30 C29 113.7(2) . .
O6 C30 H30A 108.8 . .
C29 C30 H30A 108.8 . .
O6 C30 H30B 108.8 . .
C29 C30 H30B 108.8 . .
H30A C30 H30B 107.7 . .
C30 O6 H6A 109.5 . .
C32A C31A H31A 109.5 . .
C32A C31A H31B 109.5 . .
H31A C31A H31B 109.5 . .
C32A C31A H31C 109.5 . .
H31A C31A H31C 109.5 . .
H31B C31A H31C 109.5 . .
C33A C32A C31A 109.9(5) . .
C33A C32A H32A 109.7 . .
C31A C32A H32A 109.7 . .
C33A C32A H32B 109.7 . .
C31A C32A H32B 109.7 . .
H32A C32A H32B 108.2 . .
O7A C33A C32A 109.5(7) . .
O7A C33A H33A 109.8 . .
C32A C33A H33A 109.8 . .
O7A C33A H33B 109.8 . .
C32A C33A H33B 109.8 . .
H33A C33A H33B 108.2 . .
C33A O7A H7A1 109.5 . .
C31B C32B C33B 111.5(6) . .
C31B C32B H32C 109.3 . .
C33B C32B H32C 109.3 . .
C31B C32B H32D 109.3 . .
C33B C32B H32D 109.3 . .
H32C C32B H32D 108 . .
C32B C31B H31D 109.5 . .
C32B C31B H31E 109.5 . .
H31D C31B H31E 109.5 . .
C32B C31B H31F 109.5 . .
H31D C31B H31F 109.5 . .
H31E C31B H31F 109.5 . .
O7B C33B C32B 109.7(9) . .
O7B C33B H33C 109.7 . .
C32B C33B H33C 109.7 . .
O7B C33B H33D 109.7 . .
C32B C33B H33D 109.7 . .
H33C C33B H33D 108.2 . .
C33B O7B H7B1 109.5 . .

loop_
_geom_bond_atom_site_label_1
_geom_bond_atom_site_label_2
_geom_bond_distance
_geom_bond_site_symmetry_2
C1 C6 1.385(3) .
C1 C2 1.391(3) .
C1 C7 1.516(3) .
C2 O4 1.381(3) .
C2 C3 1.396(3) .
C3 C4 1.390(3) .
C3 C14 1.515(3) .
C4 C5 1.388(3) .
C4 H4 0.95 .
C5 C6 1.393(3) .
C5 N1 1.425(3) .
C6 H6 0.95 .
C7 C8 1.518(3) 2
C7 H7A 0.99 .
C7 H7B 0.99 .
C8 C9 1.379(3) .
C8 C13 1.400(3) .
C8 C7 1.518(3) 2
C9 C10 1.378(3) .
C9 H9 0.95 .
C10 C11 1.381(3) .
C10 H10 0.95 .
C11 C12 1.382(3) .
C11 H11 0.95 .
C12 C13 1.395(3) .
C12 C14 1.526(3) .
C13 O5 1.387(3) .
C14 H14A 0.99 .
C14 H14B 0.99 .
C15 O1 1.243(3) .
C15 N1 1.340(3) .
C15 C16 1.498(3) .
C16 C21 1.392(3) .
C16 C17 1.398(3) .
C17 O2 1.363(3) .
C17 C18 1.401(3) .
C18 O3 1.364(3) .
C18 C19 1.375(3) .
C19 C20 1.384(3) .
C19 H19 0.95 .
C20 C21 1.377(3) .
C20 H20 0.95 .
C21 H21 0.95 .
C22 O5 1.435(3) .
C22 C23 1.503(3) .
C22 H22A 0.99 .
C22 H22B 0.99 .
C23 C24 1.519(3) .
C23 H23A 0.99 .
C23 H23B 0.99 .
C24 H24A 0.98 .
C24 H24B 0.98 .
C24 H24C 0.98 .
C25 O4 1.435(3) .
C25 C26 1.508(3) .
C25 H25A 0.99 .
C25 H25B 0.99 .
C26 C27 1.514(4) .
C26 H26A 0.99 .
C26 H26B 0.99 .
C27 H27A 0.98 .
C27 H27B 0.98 .
C27 H27C 0.98 .
N1 H1 0.88 .
O2 H2 0.84 .
O3 H3 0.84 .
C28 C29 1.517(4) .
C28 H28A 0.98 .
C28 H28B 0.98 .
C28 H28C 0.98 .
C29 C30 1.491(4) .
C29 H29A 0.99 .
C29 H29B 0.99 .
C30 O6 1.415(3) .
C30 H30A 0.99 .
C30 H30B 0.99 .
O6 H6A 0.84 .
C31A C32A 1.562(7) .
C31A H31A 0.98 .
C31A H31B 0.98 .
C31A H31C 0.98 .
C32A C33A 1.493(8) .
C32A H32A 0.99 .
C32A H32B 0.99 .
C33A O7A 1.432(18) .
C33A H33A 0.99 .
C33A H33B 0.99 .
O7A H7A1 0.84 .
C32B C31B 1.472(9) .
C32B C33B 1.506(10) .
C32B H32C 0.99 .
C32B H32D 0.99 .
C31B H31D 0.98 .
C31B H31E 0.98 .
C31B H31F 0.98 .
C33B O7B 1.42(2) .
C33B H33C 0.99 .
C33B H33D 0.99 .
O7B H7B1 0.84 .
